data_4134943
loop_
_publ_author_name
'Ryan, Austin J.'
'Balasubramani, Sreeganesh'
'Ziller, Joseph W.'
'Furche, Filipp'
'Evans, William J.'

_publ_section_title
;
 Formation of the End-on Bound Lanthanide Dinitrogen Complexes,
 [(R2N)3Ln-N=N-Ln(NR2)3]2-, from Divalent [(R2N)3Ln]1- Salts (R = SiMe3).
;
_journal_name_full 'Journal of the American Chemical Society'
_journal_paper_doi 10.1021/jacs.0c01021
_journal_year 2020
_chemical_formula_sum 'C84 H210 Gd2 K2 N12 O15 Si12'
_chemical_formula_weight 2358.41
_space_group_crystal_system triclinic
_space_group_IT_number 2
_space_group_name_Hall '-P 1'
_space_group_name_H-M_alt 'P -1'
_atom_sites_solution_hydrogens geom
_atom_sites_solution_primary 'dual space'
_atom_sites_solution_secondary difmap
_audit_creation_method SHELXL-2014/7
_cell_angle_alpha 75.118(3)
_cell_angle_beta 79.221(3)
_cell_angle_gamma 76.734(3)
_cell_formula_units_Z 2
_cell_length_a 15.237(3)
_cell_length_b 20.708(5)
_cell_length_c 21.341(5)
_cell_measurement_reflns_used 9041
_cell_measurement_temperature 133(2)
_cell_measurement_theta_max 28.61
_cell_measurement_theta_min 2.44
_cell_volume 6275(2)
_computing_cell_refinement 'Bruker SAINT 8.34a, 2013'
_computing_data_collection 'Bruker APEX2 2014.11-0, 2014'
_computing_data_reduction 'Bruker SAINT 8.34a, 2013'
_computing_molecular_graphics 'Bruker SHELXTL'
_computing_publication_material 'Bruker SHELXTL'
_computing_structure_refinement 'SHELXL-2014/7 (Sheldrick, 2014)'
_computing_structure_solution 'Bruker SHELXTL 2014/4'
_diffrn_ambient_temperature 133(2)
_diffrn_measured_fraction_theta_full 0.997
_diffrn_measured_fraction_theta_max 0.902
_diffrn_measurement_device_type 'Bruker SMART APEX II CCD'
_diffrn_measurement_method '\f and \w scans'
_diffrn_radiation_type MoK\a
_diffrn_radiation_wavelength 0.71073
_diffrn_reflns_av_R_equivalents 0.0266
_diffrn_reflns_av_unetI/netI 0.0371
_diffrn_reflns_Laue_measured_fraction_full 0.997
_diffrn_reflns_Laue_measured_fraction_max 0.902
_diffrn_reflns_limit_h_max 20
_diffrn_reflns_limit_h_min -20
_diffrn_reflns_limit_k_max 26
_diffrn_reflns_limit_k_min -27
_diffrn_reflns_limit_l_max 27
_diffrn_reflns_limit_l_min -27
_diffrn_reflns_number 74933
_diffrn_reflns_point_group_measured_fraction_full 0.997
_diffrn_reflns_point_group_measured_fraction_max 0.902
_diffrn_reflns_theta_full 25.500
_diffrn_reflns_theta_max 28.894
_diffrn_reflns_theta_min 1.267
_diffrn_source 'fine-focus sealed tube'
_exptl_absorpt_coefficient_mu 1.283
_exptl_absorpt_correction_T_max 0.7458
_exptl_absorpt_correction_T_min 0.6575
_exptl_absorpt_correction_type multi-scan
_exptl_absorpt_process_details 'Bruker SADABS 2014/5'
_exptl_crystal_colour yellow
_exptl_crystal_density_diffrn 1.248
_exptl_crystal_description irregular
_exptl_crystal_F_000 2504
_exptl_crystal_size_max 0.388
_exptl_crystal_size_mid 0.171
_exptl_crystal_size_min 0.145
_refine_diff_density_max 2.899
_refine_diff_density_min -1.426
_refine_diff_density_rms 0.082
_refine_ls_extinction_method none
_refine_ls_goodness_of_fit_ref 1.026
_refine_ls_hydrogen_treatment constr
_refine_ls_matrix_type full
_refine_ls_number_parameters 1202
_refine_ls_number_reflns 29795
_refine_ls_number_restraints 0
_refine_ls_restrained_S_all 1.026
_refine_ls_R_factor_all 0.0515
_refine_ls_R_factor_gt 0.0362
_refine_ls_shift/su_max 0.002
_refine_ls_shift/su_mean 0.000
_refine_ls_structure_factor_coef Fsqd
_refine_ls_weighting_details 'w=1/[\s^2^(Fo^2^)+(0.0358P)^2^+6.1733P] where P=(Fo^2^+2Fc^2^)/3'
_refine_ls_weighting_scheme calc
_refine_ls_wR_factor_gt 0.0794
_refine_ls_wR_factor_ref 0.0864
_reflns_Friedel_coverage 0.000
_reflns_number_gt 23770
_reflns_number_total 29795
_reflns_threshold_expression 'I > 2\s(I)'
_cod_data_source_file ja0c01021_si_004.cif
_cod_data_source_block ajr50
_cod_database_code 4134943
_shelx_shelxl_version_number 2014/7
_shelx_space_group_comment
; 
The symmetry employed for this shelxl refinement is uniquely defined 
by the following loop, which should always be used as a source of 
symmetry information in preference to the above space-group names. 
They are only intended as comments. 
;
_shelx_estimated_absorpt_t_min 0.636
_shelx_estimated_absorpt_t_max 0.836
_exptl_absorpt_special_details
; 
  
 Reflections not merged 
   74935 Corrected reflections written to file ajr50s.hkl 
 Estimated minimum and maximum transmission:  0.6575  0.7458 
 The ratio of these values is more reliable than their absolute values! 
 Additional spherical absorption correction applied with mu*r =  0.2000 
 Lambda/2 correction factor = 0.00150 
;

loop_
_space_group_symop_operation_xyz
'x, y, z'
'-x, -y, -z'

loop_
_atom_site_label
_atom_site_type_symbol
_atom_site_fract_x
_atom_site_fract_y
_atom_site_fract_z
_atom_site_U_iso_or_equiv
_atom_site_adp_type
_atom_site_occupancy
_atom_site_site_symmetry_order
_atom_site_calc_flag
_atom_site_refinement_flags_posn
_atom_site_refinement_flags_adp
_atom_site_refinement_flags_occupancy
_atom_site_disorder_assembly
_atom_site_disorder_group
Gd1A Gd 0.51225(5) 0.34019(3) 0.78857(4) 0.01939(15) Uani 0.3 1 d . . P A 1
Gd1B Gd 0.54072(2) 0.31743(2) 0.79092(2) 0.01188(5) Uani 0.7 1 d . . P A 2
Gd2A Gd 0.81097(7) 0.12680(6) 0.78133(7) 0.0193(2) Uani 0.3 1 d . . P A 1
Gd2B Gd 0.78571(3) 0.14255(2) 0.78490(3) 0.01236(7) Uani 0.7 1 d . . P A 2
Si1 Si 0.65637(5) 0.41874(4) 0.84289(3) 0.02171(15) Uani 1 1 d . . . . .
Si2 Si 0.46979(5) 0.42130(4) 0.91385(3) 0.02330(15) Uani 1 1 d . . . . .
Si3 Si 0.52921(5) 0.34824(5) 0.62060(4) 0.03032(18) Uani 1 1 d . . . . .
Si4 Si 0.50775(7) 0.47416(5) 0.66370(4) 0.0427(2) Uani 1 1 d . . . . .
Si5 Si 0.30828(5) 0.29426(4) 0.80046(4) 0.02479(16) Uani 1 1 d . . . . .
Si6 Si 0.40805(5) 0.21409(4) 0.90896(3) 0.02021(14) Uani 1 1 d . . . . .
Si7 Si 0.85439(6) 0.05428(4) 0.64778(4) 0.02899(17) Uani 1 1 d . . . . .
Si8 Si 0.85595(5) 0.20151(4) 0.61774(3) 0.02108(15) Uani 1 1 d . . . . .
Si9 Si 1.02122(5) 0.15603(4) 0.78666(3) 0.02413(16) Uani 1 1 d . . . . .
Si10 Si 0.88829(5) 0.18734(4) 0.89887(3) 0.01949(14) Uani 1 1 d . . . . .
Si11 Si 0.81038(5) -0.01808(4) 0.90306(3) 0.02307(15) Uani 1 1 d . . . . .
Si12 Si 0.64646(5) 0.02069(3) 0.83601(3) 0.01971(14) Uani 1 1 d . . . . .
N1A N 0.6301(6) 0.2599(4) 0.7845(4) 0.0295(17) Uiso 0.3 1 d . . P A 1
N1B N 0.6599(3) 0.23153(19) 0.75979(18) 0.0314(8) Uiso 0.7 1 d . . P A 2
N2A N 0.6975(6) 0.2108(4) 0.7827(4) 0.0281(17) Uiso 0.3 1 d . . P A 1
N2B N 0.6684(2) 0.23022(18) 0.81446(18) 0.0306(8) Uiso 0.7 1 d . . P A 2
N3 N 0.55225(15) 0.39602(11) 0.85395(10) 0.0241(5) Uani 1 1 d . . . . .
N4 N 0.51875(18) 0.38861(14) 0.68281(11) 0.0358(6) Uani 1 1 d . . . . .
N5 N 0.40492(15) 0.27463(11) 0.83727(10) 0.0248(5) Uani 1 1 d . . . . .
N6 N 0.84239(15) 0.12778(12) 0.67350(10) 0.0242(5) Uani 1 1 d . . . . .
N7 N 0.91169(15) 0.16185(11) 0.82624(10) 0.0235(5) Uani 1 1 d . . . . .
N8 N 0.74788(15) 0.03702(11) 0.84524(10) 0.0223(5) Uani 1 1 d . . . . .
C1 C 0.7394(2) 0.37630(16) 0.78179(14) 0.0325(7) Uani 1 1 d . . . . .
H1A H 0.7564 0.3276 0.8010 0.049 Uiso 1 1 calc R U . . .
H1B H 0.7939 0.3967 0.7701 0.049 Uiso 1 1 calc R U . . .
H1C H 0.7112 0.3825 0.7425 0.049 Uiso 1 1 calc R U . . .
C01O C 0.2929(2) 0.38208(15) 0.74642(14) 0.0341(7) Uani 1 1 d . . . . .
H01A H 0.2844 0.4157 0.7731 0.051 Uiso 1 1 calc R U . . .
H01B H 0.2393 0.3900 0.7243 0.051 Uiso 1 1 calc R U . . .
H01C H 0.3469 0.3864 0.7137 0.051 Uiso 1 1 calc R U . . .
C2 C 0.6567(2) 0.51300(14) 0.81028(15) 0.0319(6) Uani 1 1 d . . . . .
H2A H 0.6243 0.5299 0.7720 0.048 Uiso 1 1 calc R U . . .
H2B H 0.7196 0.5200 0.7978 0.048 Uiso 1 1 calc R U . . .
H2C H 0.6263 0.5378 0.8443 0.048 Uiso 1 1 calc R U . . .
C3 C 0.70932(18) 0.39690(14) 0.92048(13) 0.0257(6) Uani 1 1 d . . . . .
H3A H 0.6737 0.4254 0.9502 0.038 Uiso 1 1 calc R U . . .
H3B H 0.7718 0.4051 0.9101 0.038 Uiso 1 1 calc R U . . .
H3C H 0.7100 0.3488 0.9416 0.038 Uiso 1 1 calc R U . . .
C4 C 0.4843(2) 0.36490(14) 0.99730(12) 0.0281(6) Uani 1 1 d . . . . .
H4A H 0.4873 0.3175 0.9959 0.042 Uiso 1 1 calc R U . . .
H4B H 0.4324 0.3787 1.0290 0.042 Uiso 1 1 calc R U . . .
H4C H 0.5406 0.3691 1.0105 0.042 Uiso 1 1 calc R U . . .
C5 C 0.4639(2) 0.51099(14) 0.92125(14) 0.0315(6) Uani 1 1 d . . . . .
H5A H 0.5212 0.5144 0.9335 0.047 Uiso 1 1 calc R U . . .
H5B H 0.4136 0.5226 0.9549 0.047 Uiso 1 1 calc R U . . .
H5C H 0.4539 0.5425 0.8792 0.047 Uiso 1 1 calc R U . . .
C6 C 0.35113(19) 0.42320(15) 0.89905(14) 0.0295(6) Uani 1 1 d . . . . .
H6A H 0.3361 0.4592 0.8605 0.044 Uiso 1 1 calc R U . . .
H6B H 0.3078 0.4323 0.9374 0.044 Uiso 1 1 calc R U . . .
H6C H 0.3478 0.3791 0.8915 0.044 Uiso 1 1 calc R U . . .
C7 C 0.6248(2) 0.37015(18) 0.55393(15) 0.0443(8) Uani 1 1 d . . . . .
H7A H 0.6129 0.4192 0.5348 0.066 Uiso 1 1 calc R U . . .
H7B H 0.6291 0.3451 0.5199 0.066 Uiso 1 1 calc R U . . .
H7C H 0.6823 0.3575 0.5724 0.066 Uiso 1 1 calc R U . . .
C8 C 0.4249(2) 0.3669(2) 0.57842(17) 0.0450(8) Uani 1 1 d . . . . .
H8A H 0.3722 0.3576 0.6110 0.067 Uiso 1 1 calc R U . . .
H8B H 0.4346 0.3380 0.5470 0.067 Uiso 1 1 calc R U . . .
H8C H 0.4138 0.4149 0.5553 0.067 Uiso 1 1 calc R U . . .
C9 C 0.5512(2) 0.25287(18) 0.64823(16) 0.0417(8) Uani 1 1 d . . . . .
H9A H 0.6134 0.2367 0.6593 0.063 Uiso 1 1 calc R U . . .
H9B H 0.5441 0.2329 0.6130 0.063 Uiso 1 1 calc R U . . .
H9C H 0.5077 0.2393 0.6869 0.063 Uiso 1 1 calc R U . . .
C10 C 0.6210(3) 0.5032(2) 0.63710(19) 0.0583(11) Uani 1 1 d . . . . .
H10A H 0.6572 0.4873 0.6735 0.088 Uiso 1 1 calc R U . . .
H10B H 0.6104 0.5531 0.6243 0.088 Uiso 1 1 calc R U . . .
H10C H 0.6539 0.4843 0.5998 0.088 Uiso 1 1 calc R U . . .
C11 C 0.4390(3) 0.52059(19) 0.59594(18) 0.0586(11) Uani 1 1 d . . . . .
H11A H 0.4614 0.5002 0.5579 0.088 Uiso 1 1 calc R U . . .
H11B H 0.4446 0.5686 0.5839 0.088 Uiso 1 1 calc R U . . .
H11C H 0.3749 0.5173 0.6106 0.088 Uiso 1 1 calc R U . . .
C12 C 0.4448(2) 0.51610(17) 0.73333(15) 0.0417(8) Uani 1 1 d . . . . .
H12A H 0.3826 0.5074 0.7441 0.063 Uiso 1 1 calc R U . . .
H12B H 0.4429 0.5653 0.7198 0.063 Uiso 1 1 calc R U . . .
H12C H 0.4766 0.4972 0.7719 0.063 Uiso 1 1 calc R U . . .
C13 C 0.3072(2) 0.23362(17) 0.74862(15) 0.0349(7) Uani 1 1 d . . . . .
H13A H 0.3602 0.2340 0.7146 0.052 Uiso 1 1 calc R U . . .
H13B H 0.2513 0.2477 0.7281 0.052 Uiso 1 1 calc R U . . .
H13C H 0.3094 0.1876 0.7761 0.052 Uiso 1 1 calc R U . . .
C15 C 0.19861(19) 0.29440(15) 0.85913(14) 0.0311(6) Uani 1 1 d . . . . .
H15A H 0.1988 0.2488 0.8873 0.047 Uiso 1 1 calc R U . . .
H15B H 0.1469 0.3072 0.8343 0.047 Uiso 1 1 calc R U . . .
H15C H 0.1933 0.3272 0.8862 0.047 Uiso 1 1 calc R U . . .
C16 C 0.3360(2) 0.24359(15) 0.98239(13) 0.0290(6) Uani 1 1 d . . . . .
H16A H 0.3497 0.2869 0.9847 0.043 Uiso 1 1 calc R U . . .
H16B H 0.3495 0.2093 1.0223 0.043 Uiso 1 1 calc R U . . .
H16C H 0.2715 0.2499 0.9782 0.043 Uiso 1 1 calc R U . . .
C17 C 0.52514(19) 0.18604(17) 0.93377(14) 0.0333(7) Uani 1 1 d . . . . .
H17A H 0.5659 0.1630 0.9015 0.050 Uiso 1 1 calc R U . . .
H17B H 0.5227 0.1546 0.9768 0.050 Uiso 1 1 calc R U . . .
H17C H 0.5480 0.2259 0.9359 0.050 Uiso 1 1 calc R U . . .
C18 C 0.36883(18) 0.13526(13) 0.90580(13) 0.0251(6) Uani 1 1 d . . . . .
H18A H 0.3045 0.1469 0.8996 0.038 Uiso 1 1 calc R U . . .
H18B H 0.3765 0.1013 0.9469 0.038 Uiso 1 1 calc R U . . .
H18C H 0.4051 0.1165 0.8692 0.038 Uiso 1 1 calc R U . . .
C19 C 0.7462(2) 0.04412(18) 0.62396(16) 0.0431(8) Uani 1 1 d . . . . .
H19A H 0.6970 0.0473 0.6605 0.065 Uiso 1 1 calc R U . . .
H19B H 0.7553 -0.0004 0.6132 0.065 Uiso 1 1 calc R U . . .
H19C H 0.7301 0.0801 0.5858 0.065 Uiso 1 1 calc R U . . .
C20 C 0.8929(2) -0.02336(15) 0.71117(15) 0.0376(7) Uani 1 1 d . . . . .
H20A H 0.9540 -0.0230 0.7192 0.056 Uiso 1 1 calc R U . . .
H20B H 0.8943 -0.0642 0.6956 0.056 Uiso 1 1 calc R U . . .
H20C H 0.8506 -0.0235 0.7519 0.056 Uiso 1 1 calc R U . . .
C21 C 0.9435(2) 0.04458(18) 0.57416(16) 0.0438(8) Uani 1 1 d . . . . .
H21A H 0.9272 0.0816 0.5367 0.066 Uiso 1 1 calc R U . . .
H21B H 0.9463 0.0007 0.5636 0.066 Uiso 1 1 calc R U . . .
H21C H 1.0029 0.0464 0.5841 0.066 Uiso 1 1 calc R U . . .
C22 C 0.97669(18) 0.20480(16) 0.57725(14) 0.0305(6) Uani 1 1 d . . . . .
H22A H 1.0165 0.1960 0.6109 0.046 Uiso 1 1 calc R U . . .
H22B H 0.9790 0.2499 0.5487 0.046 Uiso 1 1 calc R U . . .
H22C H 0.9972 0.1701 0.5511 0.046 Uiso 1 1 calc R U . . .
C23 C 0.8208(2) 0.27728(15) 0.65564(13) 0.0295(6) Uani 1 1 d . . . . .
H23A H 0.7543 0.2887 0.6639 0.044 Uiso 1 1 calc R U . . .
H23B H 0.8441 0.3161 0.6258 0.044 Uiso 1 1 calc R U . . .
H23C H 0.8457 0.2667 0.6970 0.044 Uiso 1 1 calc R U . . .
C24 C 0.7904(2) 0.21737(16) 0.54700(13) 0.0312(6) Uani 1 1 d . . . . .
H24A H 0.8136 0.1810 0.5231 0.047 Uiso 1 1 calc R U . . .
H24B H 0.7977 0.2613 0.5176 0.047 Uiso 1 1 calc R U . . .
H24C H 0.7258 0.2181 0.5635 0.047 Uiso 1 1 calc R U . . .
C25 C 1.0518(2) 0.09075(15) 0.73491(13) 0.0290(6) Uani 1 1 d . . . . .
H25A H 1.0519 0.0452 0.7632 0.044 Uiso 1 1 calc R U . . .
H25B H 1.1124 0.0928 0.7099 0.044 Uiso 1 1 calc R U . . .
H25C H 1.0070 0.1003 0.7046 0.044 Uiso 1 1 calc R U . . .
C26 C 1.0441(2) 0.23946(15) 0.73230(13) 0.0309(6) Uani 1 1 d . . . . .
H26A H 0.9992 0.2571 0.7016 0.046 Uiso 1 1 calc R U . . .
H26B H 1.1054 0.2325 0.7078 0.046 Uiso 1 1 calc R U . . .
H26C H 1.0397 0.2722 0.7592 0.046 Uiso 1 1 calc R U . . .
C27 C 1.11280(19) 0.12797(15) 0.84185(14) 0.0290(6) Uani 1 1 d . . . . .
H27A H 1.1079 0.1622 0.8672 0.043 Uiso 1 1 calc R U . . .
H27B H 1.1727 0.1228 0.8152 0.043 Uiso 1 1 calc R U . . .
H27C H 1.1054 0.0843 0.8717 0.043 Uiso 1 1 calc R U . . .
C28 C 0.94292(19) 0.12520(14) 0.96900(13) 0.0277(6) Uani 1 1 d . . . . .
H28A H 0.9351 0.0792 0.9703 0.042 Uiso 1 1 calc R U . . .
H28B H 0.9140 0.1379 1.0103 0.042 Uiso 1 1 calc R U . . .
H28C H 1.0080 0.1263 0.9628 0.042 Uiso 1 1 calc R U . . .
C29 C 0.92606(19) 0.26966(13) 0.89219(14) 0.0266(6) Uani 1 1 d . . . . .
H29A H 0.9926 0.2626 0.8836 0.040 Uiso 1 1 calc R U . . .
H29B H 0.9049 0.2848 0.9333 0.040 Uiso 1 1 calc R U . . .
H29C H 0.9002 0.3044 0.8562 0.040 Uiso 1 1 calc R U . . .
C30 C 0.76389(19) 0.20161(15) 0.93148(15) 0.0326(6) Uani 1 1 d . . . . .
H30A H 0.7315 0.2411 0.9026 0.049 Uiso 1 1 calc R U . . .
H30B H 0.7556 0.2100 0.9755 0.049 Uiso 1 1 calc R U . . .
H30C H 0.7395 0.1612 0.9333 0.049 Uiso 1 1 calc R U . . .
C31 C 0.93478(19) -0.01544(15) 0.88118(14) 0.0298(6) Uani 1 1 d . . . . .
H31A H 0.9584 -0.0319 0.8410 0.045 Uiso 1 1 calc R U . . .
H31B H 0.9676 -0.0445 0.9168 0.045 Uiso 1 1 calc R U . . .
H31C H 0.9434 0.0315 0.8743 0.045 Uiso 1 1 calc R U . . .
C32 C 0.8074(2) -0.11092(14) 0.91258(15) 0.0343(7) Uani 1 1 d . . . . .
H32A H 0.7451 -0.1184 0.9283 0.051 Uiso 1 1 calc R U . . .
H32B H 0.8477 -0.1390 0.9442 0.051 Uiso 1 1 calc R U . . .
H32C H 0.8279 -0.1234 0.8702 0.051 Uiso 1 1 calc R U . . .
C33 C 0.7733(2) -0.00002(15) 0.98662(13) 0.0301(6) Uani 1 1 d . . . . .
H33A H 0.7820 0.0456 0.9858 0.045 Uiso 1 1 calc R U . . .
H33B H 0.8096 -0.0337 1.0179 0.045 Uiso 1 1 calc R U . . .
H33C H 0.7088 -0.0025 1.0000 0.045 Uiso 1 1 calc R U . . .
C34 C 0.6580(2) -0.05353(14) 0.79666(14) 0.0294(6) Uani 1 1 d . . . . .
H34A H 0.7018 -0.0483 0.7566 0.044 Uiso 1 1 calc R U . . .
H34B H 0.5987 -0.0546 0.7859 0.044 Uiso 1 1 calc R U . . .
H34C H 0.6795 -0.0961 0.8271 0.044 Uiso 1 1 calc R U . . .
C35 C 0.5815(2) 0.09478(14) 0.78080(13) 0.0281(6) Uani 1 1 d . . . . .
H35A H 0.5576 0.1320 0.8036 0.042 Uiso 1 1 calc R U . . .
H35B H 0.5309 0.0806 0.7689 0.042 Uiso 1 1 calc R U . . .
H35C H 0.6222 0.1104 0.7411 0.042 Uiso 1 1 calc R U . . .
C36 C 0.57050(18) -0.00133(14) 0.91566(13) 0.0255(6) Uani 1 1 d . . . . .
H36A H 0.5987 -0.0447 0.9419 0.038 Uiso 1 1 calc R U . . .
H36B H 0.5113 -0.0052 0.9068 0.038 Uiso 1 1 calc R U . . .
H36C H 0.5619 0.0345 0.9398 0.038 Uiso 1 1 calc R U . . .
K1 K 0.92856(4) 0.62645(3) 0.73971(3) 0.02579(12) Uani 1 1 d . . . . .
O1 O 1.04507(13) 0.72038(10) 0.66939(9) 0.0316(4) Uani 1 1 d . . . . .
O2 O 1.11359(14) 0.59516(10) 0.75484(11) 0.0358(5) Uani 1 1 d . . . . .
O3 O 0.86583(14) 0.61435(11) 0.62630(10) 0.0351(5) Uani 1 1 d . . . . .
O4 O 0.91870(14) 0.49805(10) 0.72605(11) 0.0366(5) Uani 1 1 d . . . . .
O5 O 0.78074(14) 0.72573(9) 0.78045(9) 0.0290(4) Uani 1 1 d . . . . .
O6 O 0.85909(13) 0.61293(10) 0.87396(9) 0.0294(4) Uani 1 1 d . . . . .
N9 N 0.85481(16) 0.75452(12) 0.63882(11) 0.0279(5) Uani 1 1 d . . . . .
N10 N 0.99993(17) 0.50164(12) 0.84077(14) 0.0361(6) Uani 1 1 d . . . . .
C37 C 0.9247(2) 0.79699(15) 0.61635(14) 0.0339(7) Uani 1 1 d . . . . .
H37A H 0.9214 0.8245 0.6488 0.041 Uiso 1 1 calc R U . . .
H37B H 0.9115 0.8288 0.5744 0.041 Uiso 1 1 calc R U . . .
C38 C 1.0198(2) 0.75623(16) 0.60689(14) 0.0347(7) Uani 1 1 d . . . . .
H38A H 1.0220 0.7236 0.5796 0.042 Uiso 1 1 calc R U . . .
H38B H 1.0627 0.7869 0.5843 0.042 Uiso 1 1 calc R U . . .
C39 C 1.1377(2) 0.68623(18) 0.66457(16) 0.0412(8) Uani 1 1 d . . . . .
H39A H 1.1778 0.7196 0.6440 0.049 Uiso 1 1 calc R U . . .
H39B H 1.1474 0.6529 0.6368 0.049 Uiso 1 1 calc R U . . .
C40 C 1.1609(2) 0.65035(16) 0.73143(16) 0.0377(7) Uani 1 1 d . . . . .
H40A H 1.2274 0.6332 0.7295 0.045 Uiso 1 1 calc R U . . .
H40B H 1.1426 0.6822 0.7612 0.045 Uiso 1 1 calc R U . . .
C41 C 1.1358(2) 0.55664(16) 0.81737(18) 0.0411(8) Uani 1 1 d . . . . .
H41A H 1.1076 0.5829 0.8512 0.049 Uiso 1 1 calc R U . . .
H41B H 1.2026 0.5465 0.8171 0.049 Uiso 1 1 calc R U . . .
C42 C 1.1002(2) 0.49093(16) 0.8326(2) 0.0464(9) Uani 1 1 d . . . . .
H42A H 1.1255 0.4669 0.7967 0.056 Uiso 1 1 calc R U . . .
H42B H 1.1219 0.4613 0.8732 0.056 Uiso 1 1 calc R U . . .
C43 C 0.8335(2) 0.73417(16) 0.58281(14) 0.0343(7) Uani 1 1 d . . . . .
H43A H 0.8894 0.7280 0.5511 0.041 Uiso 1 1 calc R U . . .
H43B H 0.7883 0.7712 0.5606 0.041 Uiso 1 1 calc R U . . .
C44 C 0.7962(2) 0.66903(18) 0.60296(16) 0.0406(8) Uani 1 1 d . . . . .
H44A H 0.7436 0.6730 0.6377 0.049 Uiso 1 1 calc R U . . .
H44B H 0.7755 0.6606 0.5650 0.049 Uiso 1 1 calc R U . . .
C45 C 0.8406(3) 0.54995(18) 0.63441(17) 0.0461(9) Uani 1 1 d . . . . .
H45A H 0.8309 0.5443 0.5917 0.055 Uiso 1 1 calc R U . . .
H45B H 0.7830 0.5479 0.6647 0.055 Uiso 1 1 calc R U . . .
C46 C 0.9140(3) 0.49460(17) 0.66121(17) 0.0493(10) Uani 1 1 d . . . . .
H46A H 0.9011 0.4499 0.6613 0.059 Uiso 1 1 calc R U . . .
H46B H 0.9730 0.4996 0.6335 0.059 Uiso 1 1 calc R U . . .
C47 C 0.9816(2) 0.44224(16) 0.75777(19) 0.0462(9) Uani 1 1 d . . . . .
H47A H 1.0446 0.4461 0.7372 0.055 Uiso 1 1 calc R U . . .
H47B H 0.9697 0.3988 0.7531 0.055 Uiso 1 1 calc R U . . .
C48 C 0.9713(2) 0.44303(15) 0.82854(18) 0.0429(8) Uani 1 1 d . . . . .
H48A H 0.9066 0.4437 0.8474 0.052 Uiso 1 1 calc R U . . .
H48B H 1.0077 0.4005 0.8516 0.052 Uiso 1 1 calc R U . . .
C49 C 0.7714(2) 0.79133(16) 0.67130(14) 0.0356(7) Uani 1 1 d . . . . .
H49A H 0.7198 0.7695 0.6718 0.043 Uiso 1 1 calc R U . . .
H49B H 0.7581 0.8387 0.6455 0.043 Uiso 1 1 calc R U . . .
C50 C 0.7782(2) 0.79270(15) 0.74029(14) 0.0363(7) Uani 1 1 d . . . . .
H50A H 0.8340 0.8090 0.7413 0.044 Uiso 1 1 calc R U . . .
H50B H 0.7250 0.8243 0.7570 0.044 Uiso 1 1 calc R U . . .
C51 C 0.7759(2) 0.72574(15) 0.84783(14) 0.0335(7) Uani 1 1 d . . . . .
H51A H 0.7203 0.7574 0.8615 0.040 Uiso 1 1 calc R U . . .
H51B H 0.8294 0.7412 0.8547 0.040 Uiso 1 1 calc R U . . .
C52 C 0.7736(2) 0.65523(16) 0.88776(14) 0.0343(7) Uani 1 1 d . . . . .
H52A H 0.7613 0.6556 0.9349 0.041 Uiso 1 1 calc R U . . .
H52B H 0.7246 0.6376 0.8769 0.041 Uiso 1 1 calc R U . . .
C53 C 0.8646(2) 0.54584(16) 0.91392(16) 0.0409(8) Uani 1 1 d . . . . .
H53A H 0.8269 0.5207 0.8996 0.049 Uiso 1 1 calc R U . . .
H53B H 0.8421 0.5477 0.9602 0.049 Uiso 1 1 calc R U . . .
C54 C 0.9633(2) 0.51029(16) 0.90725(17) 0.0426(8) Uani 1 1 d . . . . .
H54A H 1.0002 0.5369 0.9204 0.051 Uiso 1 1 calc R U . . .
H54B H 0.9692 0.4650 0.9376 0.051 Uiso 1 1 calc R U . . .
K2 K 0.38397(4) 0.86367(3) 0.71687(3) 0.02141(11) Uani 1 1 d . . . . .
O7 O 0.47312(12) 0.94163(10) 0.60087(9) 0.0266(4) Uani 1 1 d . . . . .
O8 O 0.42600(13) 0.98719(9) 0.71964(9) 0.0257(4) Uani 1 1 d . . . . .
O9 O 0.52352(15) 0.74475(10) 0.71530(10) 0.0399(5) Uani 1 1 d . . . . .
O10 O 0.45180(13) 0.79150(10) 0.83276(9) 0.0326(5) Uani 1 1 d . . . . .
O11 O 0.25558(13) 0.82630(11) 0.65752(9) 0.0317(4) Uani 1 1 d . . . . .
O12 O 0.19823(13) 0.88757(10) 0.76587(9) 0.0285(4) Uani 1 1 d . . . . .
N11 N 0.44756(17) 0.80638(13) 0.59212(11) 0.0316(5) Uani 1 1 d . . . . .
N12 N 0.32140(15) 0.91961(12) 0.83900(11) 0.0255(5) Uani 1 1 d . . . . .
C55 C 0.4750(2) 0.86159(16) 0.53764(13) 0.0321(6) Uani 1 1 d . . . . .
H55A H 0.4197 0.8920 0.5215 0.039 Uiso 1 1 calc R U . . .
H55B H 0.5110 0.8414 0.5013 0.039 Uiso 1 1 calc R U . . .
C56 C 0.53058(19) 0.90338(15) 0.55675(14) 0.0304(6) Uani 1 1 d . . . . .
H56A H 0.5822 0.8731 0.5781 0.036 Uiso 1 1 calc R U . . .
H56B H 0.5553 0.9345 0.5173 0.036 Uiso 1 1 calc R U . . .
C57 C 0.51967(19) 0.98558(15) 0.61820(13) 0.0295(6) Uani 1 1 d . . . . .
H57A H 0.5471 1.0144 0.5782 0.035 Uiso 1 1 calc R U . . .
H57B H 0.5691 0.9582 0.6436 0.035 Uiso 1 1 calc R U . . .
C58 C 0.4535(2) 1.02940(14) 0.65824(13) 0.0301(6) Uani 1 1 d . . . . .
H58A H 0.4823 1.0649 0.6650 0.036 Uiso 1 1 calc R U . . .
H58B H 0.3999 1.0522 0.6354 0.036 Uiso 1 1 calc R U . . .
C59 C 0.3607(2) 1.02428(14) 0.76170(14) 0.0305(6) Uani 1 1 d . . . . .
H59A H 0.2998 1.0341 0.7475 0.037 Uiso 1 1 calc R U . . .
H59B H 0.3781 1.0681 0.7597 0.037 Uiso 1 1 calc R U . . .
C60 C 0.3582(2) 0.98169(15) 0.83054(13) 0.0306(6) Uani 1 1 d . . . . .
H60A H 0.4207 0.9686 0.8424 0.037 Uiso 1 1 calc R U . . .
H60B H 0.3204 1.0094 0.8609 0.037 Uiso 1 1 calc R U . . .
C61 C 0.5244(2) 0.74896(16) 0.60258(16) 0.0423(8) Uani 1 1 d . . . . .
H61A H 0.5816 0.7668 0.5933 0.051 Uiso 1 1 calc R U . . .
H61B H 0.5279 0.7201 0.5713 0.051 Uiso 1 1 calc R U . . .
C62 C 0.5164(3) 0.70560(16) 0.67155(17) 0.0476(9) Uani 1 1 d . . . . .
H62A H 0.4571 0.6906 0.6828 0.057 Uiso 1 1 calc R U . . .
H62B H 0.5655 0.6647 0.6749 0.057 Uiso 1 1 calc R U . . .
C63 C 0.5327(3) 0.70367(18) 0.77985(17) 0.0590(12) Uani 1 1 d . . . . .
H63A H 0.5887 0.6683 0.7786 0.071 Uiso 1 1 calc R U . . .
H63B H 0.4800 0.6807 0.7966 0.071 Uiso 1 1 calc R U . . .
C64 C 0.5372(2) 0.7477(2) 0.82361(16) 0.0526(10) Uani 1 1 d . . . . .
H64A H 0.5530 0.7192 0.8664 0.063 Uiso 1 1 calc R U . . .
H64B H 0.5850 0.7751 0.8040 0.063 Uiso 1 1 calc R U . . .
C65 C 0.4501(2) 0.83017(16) 0.87952(14) 0.0364(7) Uani 1 1 d . . . . .
H65A H 0.4916 0.8630 0.8617 0.044 Uiso 1 1 calc R U . . .
H65B H 0.4712 0.7995 0.9200 0.044 Uiso 1 1 calc R U . . .
C66 C 0.3548(2) 0.86758(16) 0.89476(13) 0.0333(7) Uani 1 1 d . . . . .
H66A H 0.3137 0.8343 0.9097 0.040 Uiso 1 1 calc R U . . .
H66B H 0.3525 0.8896 0.9312 0.040 Uiso 1 1 calc R U . . .
C67 C 0.3703(2) 0.78368(18) 0.57753(16) 0.0422(8) Uani 1 1 d . . . . .
H67A H 0.3667 0.7377 0.6051 0.051 Uiso 1 1 calc R U . . .
H67B H 0.3817 0.7801 0.5312 0.051 Uiso 1 1 calc R U . . .
C68 C 0.2806(2) 0.83030(19) 0.58907(14) 0.0409(8) Uani 1 1 d . . . . .
H68A H 0.2855 0.8777 0.5662 0.049 Uiso 1 1 calc R U . . .
H68B H 0.2334 0.8169 0.5715 0.049 Uiso 1 1 calc R U . . .
C69 C 0.1649(2) 0.86230(18) 0.67231(15) 0.0374(7) Uani 1 1 d . . . . .
H69A H 0.1215 0.8444 0.6553 0.045 Uiso 1 1 calc R U . . .
H69B H 0.1605 0.9113 0.6513 0.045 Uiso 1 1 calc R U . . .
C70 C 0.14204(19) 0.85339(16) 0.74460(15) 0.0321(6) Uani 1 1 d . . . . .
H70A H 0.0771 0.8729 0.7561 0.039 Uiso 1 1 calc R U . . .
H70B H 0.1530 0.8044 0.7661 0.039 Uiso 1 1 calc R U . . .
C71 C 0.1774(2) 0.88488(16) 0.83440(14) 0.0316(6) Uani 1 1 d . . . . .
H71A H 0.2010 0.8387 0.8594 0.038 Uiso 1 1 calc R U . . .
H71B H 0.1107 0.8954 0.8470 0.038 Uiso 1 1 calc R U . . .
C72 C 0.22137(19) 0.93655(16) 0.84948(14) 0.0313(6) Uani 1 1 d . . . . .
H72A H 0.2009 0.9818 0.8214 0.038 Uiso 1 1 calc R U . . .
H72B H 0.2007 0.9396 0.8956 0.038 Uiso 1 1 calc R U . . .
O13 O 1.11882(15) 0.47210(11) 0.54696(11) 0.0398(5) Uani 1 1 d . . . . .
C73 C 1.1483(3) 0.40156(17) 0.56928(18) 0.0476(8) Uani 1 1 d . . . . .
H73A H 1.1550 0.3911 0.6163 0.057 Uiso 1 1 calc R U . . .
H73B H 1.2081 0.3864 0.5447 0.057 Uiso 1 1 calc R U . . .
C74 C 1.0795(3) 0.36513(18) 0.55936(19) 0.0534(10) Uani 1 1 d . . . . .
H74A H 1.0696 0.3786 0.5134 0.080 Uiso 1 1 calc R U . . .
H74B H 1.0220 0.3771 0.5871 0.080 Uiso 1 1 calc R U . . .
H74C H 1.1019 0.3159 0.5711 0.080 Uiso 1 1 calc R U . . .
C75 C 1.1806(2) 0.51097(18) 0.55297(19) 0.0485(9) Uani 1 1 d . . . . .
H75A H 1.2408 0.4968 0.5283 0.058 Uiso 1 1 calc R U . . .
H75B H 1.1881 0.5036 0.5995 0.058 Uiso 1 1 calc R U . . .
C76 C 1.1443(3) 0.5841(2) 0.5266(2) 0.0671(12) Uani 1 1 d . . . . .
H76A H 1.1398 0.5914 0.4800 0.101 Uiso 1 1 calc R U . . .
H76B H 1.1854 0.6118 0.5321 0.101 Uiso 1 1 calc R U . . .
H76C H 1.0839 0.5973 0.5503 0.101 Uiso 1 1 calc R U . . .
O14 O 0.71976(14) 0.87381(11) 0.44718(10) 0.0354(5) Uani 1 1 d . . . . .
C77 C 0.7492(2) 0.82588(17) 0.40700(15) 0.0372(7) Uani 1 1 d . . . . .
H77A H 0.8123 0.8019 0.4131 0.045 Uiso 1 1 calc R U . . .
H77B H 0.7488 0.8496 0.3604 0.045 Uiso 1 1 calc R U . . .
C78 C 0.6873(2) 0.77579(16) 0.42493(15) 0.0381(7) Uani 1 1 d . . . . .
H78A H 0.7105 0.7404 0.3998 0.057 Uiso 1 1 calc R U . . .
H78B H 0.6262 0.7992 0.4149 0.057 Uiso 1 1 calc R U . . .
H78C H 0.6845 0.7549 0.4718 0.057 Uiso 1 1 calc R U . . .
C79 C 0.7798(2) 0.92120(19) 0.43302(18) 0.0471(8) Uani 1 1 d . . . . .
H79A H 0.7757 0.9499 0.3884 0.057 Uiso 1 1 calc R U . . .
H79B H 0.8434 0.8963 0.4349 0.057 Uiso 1 1 calc R U . . .
C80 C 0.7542(3) 0.9643(2) 0.48124(19) 0.0544(10) Uani 1 1 d . . . . .
H80A H 0.6940 0.9929 0.4756 0.082 Uiso 1 1 calc R U . . .
H80B H 0.7991 0.9934 0.4747 0.082 Uiso 1 1 calc R U . . .
H80C H 0.7524 0.9354 0.5255 0.082 Uiso 1 1 calc R U . . .
O15 O 0.11667(17) 0.71209(13) 0.88060(11) 0.0482(6) Uani 1 1 d . . . . .
C81 C 0.0274(3) 0.7437(2) 0.90950(19) 0.0561(10) Uani 1 1 d . . . . .
H81A H -0.0096 0.7674 0.8738 0.067 Uiso 1 1 calc R U . . .
H81B H 0.0361 0.7786 0.9308 0.067 Uiso 1 1 calc R U . . .
C82 C -0.0243(3) 0.6963(2) 0.9581(2) 0.0565(10) Uani 1 1 d . . . . .
H82A H -0.0345 0.6620 0.9375 0.085 Uiso 1 1 calc R U . . .
H82B H -0.0830 0.7218 0.9744 0.085 Uiso 1 1 calc R U . . .
H82C H 0.0104 0.6738 0.9947 0.085 Uiso 1 1 calc R U . . .
C83 C 0.1823(3) 0.6902(2) 0.92241(18) 0.0539(9) Uani 1 1 d . . . . .
H83A H 0.1689 0.6495 0.9560 0.065 Uiso 1 1 calc R U . . .
H83B H 0.1823 0.7265 0.9450 0.065 Uiso 1 1 calc R U . . .
C84 C 0.2727(3) 0.6735(2) 0.8835(2) 0.0634(11) Uani 1 1 d . . . . .
H84A H 0.2841 0.7134 0.8490 0.095 Uiso 1 1 calc R U . . .
H84B H 0.2734 0.6356 0.8636 0.095 Uiso 1 1 calc R U . . .
H84C H 0.3200 0.6604 0.9122 0.095 Uiso 1 1 calc R U . . .

loop_
_atom_site_aniso_label
_atom_site_aniso_U_11
_atom_site_aniso_U_22
_atom_site_aniso_U_33
_atom_site_aniso_U_23
_atom_site_aniso_U_13
_atom_site_aniso_U_12
Gd1A 0.0231(4) 0.0221(4) 0.0148(2) -0.0031(3) 0.0008(3) -0.0118(3)
Gd1B 0.01210(13) 0.01236(13) 0.01168(9) -0.00227(10) -0.00183(9) -0.00365(9)
Gd2A 0.0215(5) 0.0265(6) 0.0137(3) -0.0064(3) 0.0013(4) -0.0126(4)
Gd2B 0.01309(19) 0.01423(18) 0.01145(11) -0.00448(11) -0.00094(14) -0.00478(12)
Si1 0.0269(4) 0.0222(4) 0.0200(3) -0.0056(3) -0.0019(3) -0.0128(3)
Si2 0.0297(4) 0.0266(4) 0.0174(3) -0.0039(3) -0.0035(3) -0.0139(3)
Si3 0.0237(4) 0.0511(5) 0.0160(3) -0.0022(3) -0.0044(3) -0.0114(4)
Si4 0.0617(6) 0.0491(6) 0.0233(4) 0.0013(4) -0.0052(4) -0.0337(5)
Si5 0.0275(4) 0.0284(4) 0.0227(4) -0.0079(3) -0.0019(3) -0.0125(3)
Si6 0.0208(3) 0.0261(4) 0.0171(3) -0.0071(3) 0.0023(3) -0.0126(3)
Si7 0.0333(4) 0.0362(4) 0.0239(4) -0.0118(3) -0.0004(3) -0.0166(4)
Si8 0.0201(3) 0.0315(4) 0.0131(3) -0.0054(3) -0.0008(3) -0.0086(3)
Si9 0.0301(4) 0.0275(4) 0.0195(3) -0.0044(3) -0.0032(3) -0.0159(3)
Si10 0.0199(3) 0.0223(4) 0.0185(3) -0.0025(3) -0.0056(3) -0.0084(3)
Si11 0.0263(4) 0.0230(4) 0.0204(3) -0.0016(3) -0.0023(3) -0.0099(3)
Si12 0.0240(4) 0.0188(3) 0.0188(3) -0.0057(3) -0.0008(3) -0.0091(3)
N3 0.0298(12) 0.0299(12) 0.0164(10) -0.0031(9) -0.0026(9) -0.0163(10)
N4 0.0413(15) 0.0569(17) 0.0185(11) -0.0036(11) -0.0024(10) -0.0344(13)
N5 0.0315(13) 0.0301(12) 0.0189(10) -0.0065(9) -0.0007(9) -0.0191(10)
N6 0.0272(12) 0.0319(12) 0.0183(10) -0.0058(9) -0.0030(9) -0.0154(10)
N7 0.0321(12) 0.0266(12) 0.0171(10) -0.0024(9) -0.0063(9) -0.0165(10)
N8 0.0273(12) 0.0244(11) 0.0186(10) -0.0045(9) -0.0018(9) -0.0132(9)
C1 0.0367(16) 0.0409(17) 0.0261(14) -0.0120(12) 0.0069(12) -0.0236(14)
C01O 0.0360(17) 0.0357(17) 0.0288(15) -0.0038(12) -0.0018(12) -0.0091(13)
C2 0.0340(16) 0.0262(15) 0.0372(16) -0.0006(12) -0.0068(13) -0.0147(12)
C3 0.0256(14) 0.0264(14) 0.0268(13) -0.0087(11) -0.0041(11) -0.0051(11)
C4 0.0353(16) 0.0311(15) 0.0199(13) -0.0028(11) -0.0016(11) -0.0155(12)
C5 0.0416(17) 0.0301(15) 0.0270(14) -0.0071(12) -0.0052(12) -0.0137(13)
C6 0.0286(15) 0.0333(16) 0.0289(14) -0.0061(12) -0.0051(12) -0.0106(12)
C7 0.0380(18) 0.049(2) 0.0305(16) 0.0071(14) 0.0044(14) -0.0026(15)
C8 0.0363(18) 0.064(2) 0.0426(19) -0.0238(17) -0.0207(15) 0.0001(16)
C9 0.0342(17) 0.056(2) 0.0332(16) 0.0020(15) -0.0085(13) -0.0166(16)
C10 0.066(3) 0.069(3) 0.048(2) -0.0062(19) 0.0036(18) -0.044(2)
C11 0.090(3) 0.045(2) 0.040(2) 0.0003(16) -0.024(2) -0.012(2)
C12 0.053(2) 0.0389(18) 0.0347(17) 0.0055(14) -0.0112(15) -0.0229(16)
C13 0.0314(16) 0.0467(19) 0.0351(16) -0.0188(14) -0.0081(13) -0.0106(14)
C15 0.0267(15) 0.0312(15) 0.0363(16) -0.0082(12) -0.0008(12) -0.0094(12)
C16 0.0346(16) 0.0326(15) 0.0226(13) -0.0107(11) 0.0074(11) -0.0162(13)
C17 0.0269(15) 0.0497(19) 0.0313(15) -0.0194(14) -0.0040(12) -0.0118(13)
C18 0.0245(14) 0.0237(13) 0.0297(14) -0.0078(11) -0.0025(11) -0.0086(11)
C19 0.053(2) 0.057(2) 0.0341(17) -0.0200(15) -0.0046(15) -0.0294(17)
C20 0.0461(19) 0.0295(16) 0.0413(17) -0.0129(13) -0.0019(14) -0.0127(14)
C21 0.049(2) 0.046(2) 0.0395(18) -0.0210(15) 0.0085(15) -0.0139(16)
C22 0.0227(14) 0.0412(17) 0.0261(14) -0.0040(12) 0.0018(11) -0.0113(12)
C23 0.0337(16) 0.0340(16) 0.0234(13) -0.0096(12) 0.0002(11) -0.0110(13)
C24 0.0290(15) 0.0454(18) 0.0206(13) -0.0097(12) -0.0051(11) -0.0055(13)
C25 0.0332(16) 0.0348(16) 0.0234(13) -0.0069(12) -0.0021(11) -0.0161(13)
C26 0.0360(16) 0.0346(16) 0.0246(14) -0.0002(12) -0.0039(12) -0.0188(13)
C27 0.0287(15) 0.0323(15) 0.0304(14) -0.0095(12) -0.0058(12) -0.0105(12)
C28 0.0319(15) 0.0319(15) 0.0207(13) -0.0029(11) -0.0100(11) -0.0070(12)
C29 0.0257(14) 0.0237(14) 0.0327(14) -0.0086(11) -0.0018(11) -0.0085(11)
C30 0.0247(15) 0.0325(16) 0.0370(16) 0.0026(13) -0.0045(12) -0.0097(12)
C31 0.0290(15) 0.0324(15) 0.0275(14) -0.0016(12) -0.0042(12) -0.0101(12)
C32 0.0393(17) 0.0242(15) 0.0395(17) -0.0020(12) -0.0077(13) -0.0100(13)
C33 0.0392(17) 0.0319(15) 0.0208(13) -0.0023(11) -0.0044(12) -0.0137(13)
C34 0.0330(15) 0.0276(15) 0.0341(15) -0.0153(12) 0.0010(12) -0.0135(12)
C35 0.0340(16) 0.0308(15) 0.0220(13) -0.0035(11) -0.0078(11) -0.0106(12)
C36 0.0259(14) 0.0267(14) 0.0241(13) -0.0052(11) -0.0008(11) -0.0078(11)
K1 0.0244(3) 0.0223(3) 0.0323(3) -0.0104(2) 0.0012(2) -0.0068(2)
O1 0.0309(11) 0.0385(12) 0.0269(10) -0.0058(9) 0.0006(8) -0.0149(9)
O2 0.0292(11) 0.0313(11) 0.0493(13) -0.0064(10) -0.0058(9) -0.0133(9)
O3 0.0384(12) 0.0379(12) 0.0370(11) -0.0175(9) 0.0041(9) -0.0206(10)
O4 0.0375(12) 0.0271(11) 0.0479(13) -0.0186(10) 0.0084(10) -0.0115(9)
O5 0.0387(12) 0.0240(10) 0.0234(9) -0.0099(8) -0.0001(8) -0.0025(8)
O6 0.0295(11) 0.0251(10) 0.0301(10) -0.0041(8) 0.0009(8) -0.0047(8)
N9 0.0308(13) 0.0304(13) 0.0236(11) -0.0079(10) -0.0009(10) -0.0081(10)
N10 0.0255(13) 0.0208(12) 0.0574(17) -0.0027(11) -0.0027(12) -0.0046(10)
C37 0.0460(18) 0.0327(16) 0.0250(14) -0.0043(12) -0.0022(13) -0.0160(14)
C38 0.0387(17) 0.0436(18) 0.0255(14) -0.0065(13) 0.0011(12) -0.0209(14)
C39 0.0274(16) 0.052(2) 0.0448(18) -0.0093(16) 0.0037(14) -0.0179(15)
C40 0.0260(15) 0.0388(18) 0.0507(19) -0.0079(15) -0.0023(14) -0.0156(13)
C41 0.0308(17) 0.0308(17) 0.061(2) -0.0012(15) -0.0127(15) -0.0092(13)
C42 0.0288(17) 0.0277(16) 0.077(3) -0.0004(16) -0.0113(16) -0.0036(13)
C43 0.0364(17) 0.0448(18) 0.0241(14) -0.0107(13) -0.0031(12) -0.0094(14)
C44 0.0344(17) 0.059(2) 0.0370(17) -0.0187(16) -0.0014(14) -0.0188(16)
C45 0.059(2) 0.054(2) 0.0398(18) -0.0205(16) 0.0066(16) -0.0387(19)
C46 0.067(2) 0.0388(19) 0.050(2) -0.0262(16) 0.0227(18) -0.0323(18)
C47 0.0323(17) 0.0246(16) 0.082(3) -0.0218(16) 0.0114(17) -0.0092(13)
C48 0.0341(17) 0.0192(15) 0.070(2) -0.0042(15) 0.0014(16) -0.0078(13)
C49 0.0372(17) 0.0293(16) 0.0332(16) -0.0037(13) -0.0013(13) 0.0013(13)
C50 0.0490(19) 0.0225(14) 0.0322(15) -0.0095(12) 0.0047(14) -0.0012(13)
C51 0.0397(17) 0.0330(16) 0.0273(14) -0.0146(12) -0.0009(12) 0.0001(13)
C52 0.0353(17) 0.0385(17) 0.0266(14) -0.0111(13) 0.0036(12) -0.0038(13)
C53 0.0444(19) 0.0318(17) 0.0393(17) 0.0015(14) 0.0014(14) -0.0096(14)
C54 0.0434(19) 0.0299(17) 0.0480(19) 0.0044(14) -0.0098(15) -0.0060(14)
K2 0.0212(3) 0.0227(3) 0.0214(3) -0.0051(2) -0.0026(2) -0.0064(2)
O7 0.0253(10) 0.0320(11) 0.0262(10) -0.0098(8) 0.0023(8) -0.0134(8)
O8 0.0329(11) 0.0209(9) 0.0234(9) -0.0034(7) -0.0026(8) -0.0080(8)
O9 0.0472(13) 0.0247(11) 0.0341(11) 0.0010(9) 0.0055(10) 0.0029(9)
O10 0.0292(11) 0.0348(11) 0.0283(10) -0.0009(9) -0.0058(8) -0.0004(9)
O11 0.0287(11) 0.0479(13) 0.0257(10) -0.0139(9) -0.0045(8) -0.0146(9)
O12 0.0245(10) 0.0388(11) 0.0277(10) -0.0137(8) 0.0002(8) -0.0131(9)
N11 0.0354(14) 0.0338(14) 0.0289(12) -0.0138(10) 0.0054(10) -0.0135(11)
N12 0.0280(12) 0.0292(12) 0.0224(11) -0.0079(9) -0.0028(9) -0.0097(10)
C55 0.0364(16) 0.0410(17) 0.0219(13) -0.0120(12) 0.0045(12) -0.0145(14)
C56 0.0260(15) 0.0365(16) 0.0281(14) -0.0078(12) 0.0030(11) -0.0098(12)
C57 0.0301(15) 0.0355(16) 0.0267(14) -0.0029(12) -0.0032(11) -0.0187(13)
C58 0.0415(17) 0.0252(14) 0.0260(14) -0.0008(11) -0.0068(12) -0.0149(13)
C59 0.0347(16) 0.0261(15) 0.0340(15) -0.0113(12) -0.0037(12) -0.0082(12)
C60 0.0376(16) 0.0350(16) 0.0261(14) -0.0150(12) -0.0027(12) -0.0129(13)
C61 0.047(2) 0.0342(17) 0.0432(18) -0.0192(14) 0.0127(15) -0.0070(15)
C62 0.055(2) 0.0242(16) 0.055(2) -0.0113(15) 0.0139(17) -0.0038(15)
C63 0.069(3) 0.0344(19) 0.041(2) 0.0108(16) 0.0100(18) 0.0200(18)
C64 0.043(2) 0.059(2) 0.0302(17) 0.0108(16) -0.0054(15) 0.0176(17)
C65 0.0386(17) 0.0420(18) 0.0288(15) 0.0017(13) -0.0133(13) -0.0118(14)
C66 0.0430(18) 0.0402(17) 0.0192(13) -0.0060(12) -0.0032(12) -0.0142(14)
C67 0.054(2) 0.052(2) 0.0336(16) -0.0247(15) 0.0079(15) -0.0306(17)
C68 0.0434(19) 0.067(2) 0.0256(15) -0.0143(15) -0.0035(13) -0.0332(17)
C69 0.0287(16) 0.051(2) 0.0390(17) -0.0123(15) -0.0138(13) -0.0112(14)
C70 0.0196(14) 0.0437(18) 0.0387(16) -0.0139(13) -0.0043(12) -0.0115(13)
C71 0.0256(15) 0.0421(17) 0.0287(14) -0.0150(13) 0.0059(12) -0.0094(13)
C72 0.0303(15) 0.0379(17) 0.0296(14) -0.0185(13) 0.0046(12) -0.0087(13)
O13 0.0348(12) 0.0305(11) 0.0541(14) -0.0095(10) -0.0037(10) -0.0080(9)
C73 0.059(2) 0.0361(19) 0.049(2) -0.0099(16) -0.0093(17) -0.0079(16)
C74 0.065(3) 0.040(2) 0.056(2) -0.0174(17) 0.0104(19) -0.0210(18)
C75 0.045(2) 0.050(2) 0.055(2) -0.0163(17) -0.0001(17) -0.0191(17)
C76 0.075(3) 0.043(2) 0.084(3) -0.016(2) 0.008(2) -0.028(2)
O14 0.0306(11) 0.0386(12) 0.0399(12) -0.0174(10) -0.0003(9) -0.0062(9)
C77 0.0308(16) 0.0441(19) 0.0346(16) -0.0140(14) 0.0003(13) -0.0012(14)
C78 0.0446(19) 0.0398(18) 0.0320(16) -0.0154(14) -0.0032(14) -0.0055(15)
C79 0.0343(18) 0.057(2) 0.053(2) -0.0199(18) 0.0029(15) -0.0129(16)
C80 0.060(2) 0.051(2) 0.058(2) -0.0212(18) 0.0043(19) -0.0223(19)
O15 0.0519(15) 0.0608(16) 0.0344(12) -0.0137(11) -0.0079(11) -0.0111(12)
C81 0.054(2) 0.061(3) 0.051(2) -0.0180(19) 0.0061(18) -0.0100(19)
C82 0.053(2) 0.062(3) 0.061(2) -0.021(2) -0.0064(19) -0.020(2)
C83 0.063(3) 0.053(2) 0.048(2) -0.0075(18) -0.0161(19) -0.0121(19)
C84 0.058(3) 0.059(3) 0.078(3) -0.018(2) -0.038(2) 0.006(2)

loop_
_atom_type_symbol
_atom_type_description
_atom_type_scat_dispersion_real
_atom_type_scat_dispersion_imag
_atom_type_scat_source
C C 0.0033 0.0016 'International Tables Vol C Tables 4.2.6.8 and 6.1.1.4'
H H 0.0000 0.0000 'International Tables Vol C Tables 4.2.6.8 and 6.1.1.4'
Gd Gd -0.1653 3.9035 'International Tables Vol C Tables 4.2.6.8 and 6.1.1.4'
K K 0.2009 0.2494 'International Tables Vol C Tables 4.2.6.8 and 6.1.1.4'
N N 0.0061 0.0033 'International Tables Vol C Tables 4.2.6.8 and 6.1.1.4'
O O 0.0106 0.0060 'International Tables Vol C Tables 4.2.6.8 and 6.1.1.4'
Si Si 0.0817 0.0704 'International Tables Vol C Tables 4.2.6.8 and 6.1.1.4'

loop_
_geom_angle_atom_site_label_1
_geom_angle_atom_site_label_2
_geom_angle_atom_site_label_3
_geom_angle
_geom_angle_site_symmetry_1
_geom_angle_site_symmetry_3
_geom_angle_publ_flag
N1A Gd1A N4 98.9(2) . . ?
N1A Gd1A N3 100.2(2) . . ?
N4 Gd1A N3 117.36(9) . . ?
N1A Gd1A N5 98.6(2) . . ?
N4 Gd1A N5 119.64(9) . . ?
N3 Gd1A N5 115.40(8) . . ?
N1A Gd1A Si4 116.2(2) . . ?
N4 Gd1A Si4 27.36(7) . . ?
N3 Gd1A Si4 92.31(6) . . ?
N5 Gd1A Si4 130.86(7) . . ?
N1A Gd1A Si2 118.7(2) . . ?
N4 Gd1A Si2 126.58(8) . . ?
N3 Gd1A Si2 26.70(6) . . ?
N5 Gd1A Si2 92.20(6) . . ?
Si4 Gd1A Si2 99.27(3) . . ?
N1A Gd1A Si5 115.7(2) . . ?
N4 Gd1A Si5 94.86(7) . . ?
N3 Gd1A Si5 127.10(6) . . ?
N5 Gd1A Si5 27.13(6) . . ?
Si4 Gd1A Si5 103.79(3) . . ?
Si2 Gd1A Si5 100.43(3) . . ?
N1B Gd1B N2B 29.19(13) . . ?
N1B Gd1B N5 111.60(10) . . ?
N2B Gd1B N5 109.43(10) . . ?
N1B Gd1B N3 125.60(11) . . ?
N2B Gd1B N3 101.90(10) . . ?
N5 Gd1B N3 106.82(7) . . ?
N1B Gd1B N4 98.86(11) . . ?
N2B Gd1B N4 124.84(11) . . ?
N5 Gd1B N4 108.06(8) . . ?
N3 Gd1B N4 104.22(8) . . ?
N2A Gd2A N6 101.4(2) . . ?
N2A Gd2A N7 100.6(2) . . ?
N6 Gd2A N7 117.33(9) . . ?
N2A Gd2A N8 102.0(2) . . ?
N6 Gd2A N8 115.18(9) . . ?
N7 Gd2A N8 116.22(9) . . ?
N2A Gd2A Si9 117.5(2) . . ?
N6 Gd2A Si9 92.67(7) . . ?
N7 Gd2A Si9 26.60(6) . . ?
N8 Gd2A Si9 125.82(7) . . ?
N2A Gd2A Si11 119.5(2) . . ?
N6 Gd2A Si11 124.21(7) . . ?
N7 Gd2A Si11 91.97(7) . . ?
N8 Gd2A Si11 26.61(6) . . ?
Si9 Gd2A Si11 99.24(4) . . ?
N2A Gd2A Si7 116.8(2) . . ?
N6 Gd2A Si7 25.46(6) . . ?
N7 Gd2A Si7 127.84(7) . . ?
N8 Gd2A Si7 91.20(7) . . ?
Si9 Gd2A Si7 101.29(3) . . ?
Si11 Gd2A Si7 98.95(4) . . ?
N2A Gd2A Si8 85.0(2) . . ?
N6 Gd2A Si8 25.35(6) . . ?
N7 Gd2A Si8 102.18(7) . . ?
N8 Gd2A Si8 138.46(7) . . ?
Si9 Gd2A Si8 83.21(3) . . ?
Si11 Gd2A Si8 149.08(4) . . ?
Si7 Gd2A Si8 50.81(3) . . ?
N2B Gd2B N1B 29.16(13) . . ?
N2B Gd2B N8 107.91(10) . . ?
N1B Gd2B N8 115.16(10) . . ?
N2B Gd2B N7 101.24(10) . . ?
N1B Gd2B N7 120.89(11) . . ?
N8 Gd2B N7 108.97(7) . . ?
N2B Gd2B N6 125.81(11) . . ?
N1B Gd2B N6 97.57(11) . . ?
N8 Gd2B N6 105.88(7) . . ?
N7 Gd2B N6 106.21(7) . . ?
N3 Si1 C1 111.31(12) . . ?
N3 Si1 C3 113.40(11) . . ?
C1 Si1 C3 107.46(13) . . ?
N3 Si1 C2 115.35(13) . . ?
C1 Si1 C2 104.59(13) . . ?
C3 Si1 C2 103.98(13) . . ?
N3 Si2 C4 112.67(13) . . ?
N3 Si2 C6 113.26(12) . . ?
C4 Si2 C6 106.77(13) . . ?
N3 Si2 C5 114.03(12) . . ?
C4 Si2 C5 106.56(13) . . ?
C6 Si2 C5 102.76(14) . . ?
N3 Si2 Gd1A 36.48(7) . . ?
C4 Si2 Gd1A 115.72(9) . . ?
C6 Si2 Gd1A 78.40(9) . . ?
C5 Si2 Gd1A 135.52(9) . . ?
N4 Si3 C9 113.23(14) . . ?
N4 Si3 C7 112.38(15) . . ?
C9 Si3 C7 106.56(15) . . ?
N4 Si3 C8 115.09(15) . . ?
C9 Si3 C8 102.98(16) . . ?
C7 Si3 C8 105.73(16) . . ?
N4 Si4 C11 115.75(15) . . ?
N4 Si4 C10 113.01(17) . . ?
C11 Si4 C10 104.54(19) . . ?
N4 Si4 C12 113.48(13) . . ?
C11 Si4 C12 101.60(18) . . ?
C10 Si4 C12 107.36(16) . . ?
N4 Si4 Gd1A 37.09(8) . . ?
C11 Si4 Gd1A 140.16(14) . . ?
C10 Si4 Gd1A 113.28(14) . . ?
C12 Si4 Gd1A 79.18(10) . . ?
N5 Si5 C01O 112.25(13) . . ?
N5 Si5 C13 112.84(13) . . ?
C01O Si5 C13 107.08(14) . . ?
N5 Si5 C15 114.63(12) . . ?
C01O Si5 C15 103.94(14) . . ?
C13 Si5 C15 105.36(13) . . ?
N5 Si5 Gd1A 37.54(7) . . ?
C01O Si5 Gd1A 76.60(10) . . ?
C13 Si5 Gd1A 114.96(10) . . ?
C15 Si5 Gd1A 137.72(10) . . ?
N5 Si6 C17 112.33(13) . . ?
N5 Si6 C18 113.36(11) . . ?
C17 Si6 C18 107.05(13) . . ?
N5 Si6 C16 114.41(13) . . ?
C17 Si6 C16 103.43(13) . . ?
C18 Si6 C16 105.45(12) . . ?
N6 Si7 C20 112.50(12) . . ?
N6 Si7 C19 112.78(14) . . ?
C20 Si7 C19 107.72(15) . . ?
N6 Si7 C21 115.31(13) . . ?
C20 Si7 C21 102.76(16) . . ?
C19 Si7 C21 104.92(15) . . ?
N6 Si7 Gd2A 34.62(8) . . ?
C20 Si7 Gd2A 81.17(10) . . ?
C19 Si7 Gd2A 111.50(11) . . ?
C21 Si7 Gd2A 140.24(11) . . ?
N6 Si8 C23 112.02(12) . . ?
N6 Si8 C24 112.50(12) . . ?
C23 Si8 C24 108.37(14) . . ?
N6 Si8 C22 114.92(13) . . ?
C23 Si8 C22 104.61(13) . . ?
C24 Si8 C22 103.74(13) . . ?
N6 Si8 Gd2A 34.51(8) . . ?
C23 Si8 Gd2A 78.03(9) . . ?
C24 Si8 Gd2A 132.18(10) . . ?
C22 Si8 Gd2A 120.79(9) . . ?
N7 Si9 C26 112.75(13) . . ?
N7 Si9 C25 112.76(11) . . ?
C26 Si9 C25 107.65(13) . . ?
N7 Si9 C27 115.20(12) . . ?
C26 Si9 C27 104.78(13) . . ?
C25 Si9 C27 102.84(13) . . ?
N7 Si9 Gd2A 36.58(7) . . ?
C26 Si9 Gd2A 113.14(10) . . ?
C25 Si9 Gd2A 78.86(9) . . ?
C27 Si9 Gd2A 139.64(10) . . ?
N7 Si10 C30 113.33(13) . . ?
N7 Si10 C29 112.57(11) . . ?
C30 Si10 C29 105.91(13) . . ?
N7 Si10 C28 115.25(12) . . ?
C30 Si10 C28 103.68(13) . . ?
C29 Si10 C28 105.15(13) . . ?
N8 Si11 C33 112.84(12) . . ?
N8 Si11 C31 111.70(12) . . ?
C33 Si11 C31 107.68(13) . . ?
N8 Si11 C32 114.57(12) . . ?
C33 Si11 C32 106.12(13) . . ?
C31 Si11 C32 103.24(14) . . ?
N8 Si11 Gd2A 36.77(7) . . ?
C33 Si11 Gd2A 112.94(10) . . ?
C31 Si11 Gd2A 77.60(9) . . ?
C32 Si11 Gd2A 138.70(10) . . ?
N8 Si12 C35 111.47(12) . . ?
N8 Si12 C36 113.52(11) . . ?
C35 Si12 C36 108.32(13) . . ?
N8 Si12 C34 114.28(12) . . ?
C35 Si12 C34 104.33(13) . . ?
C36 Si12 C34 104.21(12) . . ?
N2A N1A Gd1A 177.7(7) . . ?
N2B N1B Gd1B 75.5(3) . . ?
N2B N1B Gd2B 75.0(3) . . ?
Gd1B N1B Gd2B 150.43(18) . . ?
N1A N2A Gd2A 179.0(8) . . ?
N1B N2B Gd2B 75.9(3) . . ?
N1B N2B Gd1B 75.3(3) . . ?
Gd2B N2B Gd1B 151.18(17) . . ?
Si2 N3 Si1 119.31(12) . . ?
Si2 N3 Gd1A 116.82(11) . . ?
Si1 N3 Gd1A 123.70(12) . . ?
Si2 N3 Gd1B 124.55(11) . . ?
Si1 N3 Gd1B 115.67(11) . . ?
Si4 N4 Si3 118.06(14) . . ?
Si4 N4 Gd1A 115.55(13) . . ?
Si3 N4 Gd1A 126.34(15) . . ?
Si4 N4 Gd1B 124.20(12) . . ?
Si3 N4 Gd1B 117.24(14) . . ?
Si6 N5 Si5 117.79(12) . . ?
Si6 N5 Gd1A 126.66(12) . . ?
Si5 N5 Gd1A 115.32(11) . . ?
Si6 N5 Gd1B 117.17(11) . . ?
Si5 N5 Gd1B 124.76(11) . . ?
Si8 N6 Si7 119.93(13) . . ?
Si8 N6 Gd2A 120.14(12) . . ?
Si7 N6 Gd2A 119.92(12) . . ?
Si8 N6 Gd2B 114.15(11) . . ?
Si7 N6 Gd2B 125.37(11) . . ?
Si10 N7 Si9 117.95(12) . . ?
Si10 N7 Gd2A 125.05(12) . . ?
Si9 N7 Gd2A 116.82(11) . . ?
Si10 N7 Gd2B 116.98(11) . . ?
Si9 N7 Gd2B 124.99(11) . . ?
Si12 N8 Si11 119.33(12) . . ?
Si12 N8 Gd2A 123.99(12) . . ?
Si11 N8 Gd2A 116.62(11) . . ?
Si12 N8 Gd2B 117.02(11) . . ?
Si11 N8 Gd2B 123.26(11) . . ?
O4 K1 O2 96.08(6) . . ?
O4 K1 O6 99.01(6) . . ?
O2 K1 O6 96.91(6) . . ?
O4 K1 O5 126.52(6) . . ?
O2 K1 O5 132.40(6) . . ?
O6 K1 O5 60.10(6) . . ?
O4 K1 O3 60.62(7) . . ?
O2 K1 O3 122.43(6) . . ?
O6 K1 O3 135.76(6) . . ?
O5 K1 O3 98.91(6) . . ?
O4 K1 O1 131.61(6) . . ?
O2 K1 O1 60.43(6) . . ?
O6 K1 O1 123.77(6) . . ?
O5 K1 O1 96.37(6) . . ?
O3 K1 O1 95.10(6) . . ?
O4 K1 N10 61.02(7) . . ?
O2 K1 N10 60.23(6) . . ?
O6 K1 N10 59.14(7) . . ?
O5 K1 N10 119.08(7) . . ?
O3 K1 N10 121.44(7) . . ?
O1 K1 N10 120.34(7) . . ?
O4 K1 N9 119.71(7) . . ?
O2 K1 N9 119.94(6) . . ?
O6 K1 N9 119.98(6) . . ?
O5 K1 N9 60.07(6) . . ?
O3 K1 N9 59.34(6) . . ?
O1 K1 N9 59.74(6) . . ?
N10 K1 N9 179.07(7) . . ?
C39 O1 C38 111.7(2) . . ?
C39 O1 K1 110.25(17) . . ?
C38 O1 K1 113.03(16) . . ?
C40 O2 C41 111.3(2) . . ?
C40 O2 K1 115.54(17) . . ?
C41 O2 K1 116.29(17) . . ?
C44 O3 C45 111.4(2) . . ?
C44 O3 K1 114.02(16) . . ?
C45 O3 K1 112.46(18) . . ?
C46 O4 C47 112.5(3) . . ?
C46 O4 K1 114.53(17) . . ?
C47 O4 K1 115.85(18) . . ?
C51 O5 C50 111.3(2) . . ?
C51 O5 K1 112.05(16) . . ?
C50 O5 K1 114.26(16) . . ?
C52 O6 C53 112.1(2) . . ?
C52 O6 K1 115.30(16) . . ?
C53 O6 K1 117.62(17) . . ?
C37 N9 C49 110.8(2) . . ?
C37 N9 C43 109.9(2) . . ?
C49 N9 C43 109.8(2) . . ?
C37 N9 K1 108.62(17) . . ?
C49 N9 K1 107.96(16) . . ?
C43 N9 K1 109.65(17) . . ?
C54 N10 C42 109.3(3) . . ?
C54 N10 C48 110.3(2) . . ?
C42 N10 C48 110.0(2) . . ?
C54 N10 K1 110.89(17) . . ?
C42 N10 K1 109.12(18) . . ?
C48 N10 K1 107.19(19) . . ?
N9 C37 C38 113.2(2) . . ?
O1 C38 C37 108.8(2) . . ?
O1 C39 C40 109.5(3) . . ?
O2 C40 C39 108.2(3) . . ?
O2 C41 C42 108.4(3) . . ?
N10 C42 C41 113.2(3) . . ?
N9 C43 C44 112.7(2) . . ?
O3 C44 C43 108.9(2) . . ?
O3 C45 C46 109.4(3) . . ?
O4 C46 C45 109.1(3) . . ?
O4 C47 C48 109.2(3) . . ?
N10 C48 C47 113.8(3) . . ?
N9 C49 C50 113.3(3) . . ?
O5 C50 C49 109.1(2) . . ?
O5 C51 C52 109.0(2) . . ?
O6 C52 C51 108.8(2) . . ?
O6 C53 C54 107.9(2) . . ?
N10 C54 C53 113.3(3) . . ?
O10 K2 O8 95.29(6) . . ?
O10 K2 O12 98.72(6) . . ?
O8 K2 O12 99.45(6) . . ?
O10 K2 O11 125.89(6) . . ?
O8 K2 O11 134.47(6) . . ?
O12 K2 O11 59.80(6) . . ?
O10 K2 O9 60.68(6) . . ?
O8 K2 O9 120.78(7) . . ?
O12 K2 O9 134.85(6) . . ?
O11 K2 O9 98.21(7) . . ?
O10 K2 O7 129.40(6) . . ?
O8 K2 O7 60.10(5) . . ?
O12 K2 O7 126.81(6) . . ?
O11 K2 O7 98.31(6) . . ?
O9 K2 O7 92.96(6) . . ?
O10 K2 N12 60.69(6) . . ?
O8 K2 N12 60.60(6) . . ?
O12 K2 N12 60.24(6) . . ?
O11 K2 N12 119.89(6) . . ?
O9 K2 N12 121.12(7) . . ?
O7 K2 N12 120.52(6) . . ?
O10 K2 N11 119.33(7) . . ?
O8 K2 N11 119.49(6) . . ?
O12 K2 N11 119.66(6) . . ?
O11 K2 N11 60.01(6) . . ?
O9 K2 N11 58.90(7) . . ?
O7 K2 N11 59.57(6) . . ?
N12 K2 N11 179.89(7) . . ?
C57 O7 C56 111.7(2) . . ?
C57 O7 K2 110.00(14) . . ?
C56 O7 K2 115.81(15) . . ?
C58 O8 C59 112.8(2) . . ?
C58 O8 K2 116.91(15) . . ?
C59 O8 K2 113.65(15) . . ?
C62 O9 C63 111.7(3) . . ?
C62 O9 K2 114.62(19) . . ?
C63 O9 K2 111.95(18) . . ?
C64 O10 C65 111.4(2) . . ?
C64 O10 K2 114.20(17) . . ?
C65 O10 K2 116.16(16) . . ?
C68 O11 C69 111.9(2) . . ?
C68 O11 K2 113.80(15) . . ?
C69 O11 K2 112.18(16) . . ?
C70 O12 C71 111.9(2) . . ?
C70 O12 K2 116.56(16) . . ?
C71 O12 K2 115.70(15) . . ?
C61 N11 C67 110.1(2) . . ?
C61 N11 C55 110.3(2) . . ?
C67 N11 C55 109.9(2) . . ?
C61 N11 K2 110.23(18) . . ?
C67 N11 K2 108.00(16) . . ?
C55 N11 K2 108.32(16) . . ?
C66 N12 C72 110.1(2) . . ?
C66 N12 C60 110.3(2) . . ?
C72 N12 C60 109.3(2) . . ?
C66 N12 K2 108.49(16) . . ?
C72 N12 K2 109.41(15) . . ?
C60 N12 K2 109.16(15) . . ?
N11 C55 C56 113.3(2) . . ?
O7 C56 C55 108.5(2) . . ?
O7 C57 C58 109.0(2) . . ?
O8 C58 C57 108.2(2) . . ?
O8 C59 C60 108.4(2) . . ?
N12 C60 C59 112.9(2) . . ?
N11 C61 C62 112.8(3) . . ?
O9 C62 C61 108.7(3) . . ?
O9 C63 C64 109.1(3) . . ?
O10 C64 C63 109.5(3) . . ?
O10 C65 C66 109.2(2) . . ?
N12 C66 C65 113.7(2) . . ?
N11 C67 C68 113.6(2) . . ?
O11 C68 C67 109.4(3) . . ?
O11 C69 C70 108.9(2) . . ?
O12 C70 C69 108.0(2) . . ?
O12 C71 C72 108.2(2) . . ?
N12 C72 C71 113.0(2) . . ?
C73 O13 C75 113.1(3) . . ?
O13 C73 C74 108.8(3) . . ?
O13 C75 C76 108.7(3) . . ?
C77 O14 C79 110.9(2) . . ?
O14 C77 C78 109.3(2) . . ?
O14 C79 C80 109.3(3) . . ?
C83 O15 C81 114.7(3) . . ?
O15 C81 C82 115.2(3) . . ?
O15 C83 C84 108.7(3) . . ?

loop_
_geom_bond_atom_site_label_1
_geom_bond_atom_site_label_2
_geom_bond_distance
_geom_bond_site_symmetry_2
_geom_bond_publ_flag
Gd1A N1A 2.154(9) . ?
Gd1A N4 2.216(2) . ?
Gd1A N3 2.264(2) . ?
Gd1A N5 2.293(2) . ?
Gd1A Si4 3.3146(12) . ?
Gd1A Si2 3.3983(12) . ?
Gd1A Si5 3.4008(12) . ?
Gd1B N1B 2.361(4) . ?
Gd1B N2B 2.363(4) . ?
Gd1B N5 2.381(2) . ?
Gd1B N3 2.415(2) . ?
Gd1B N4 2.434(2) . ?
Gd2A N2A 2.155(9) . ?
Gd2A N6 2.257(3) . ?
Gd2A N7 2.285(2) . ?
Gd2A N8 2.295(2) . ?
Gd2A Si9 3.4212(16) . ?
Gd2A Si11 3.4277(16) . ?
Gd2A Si7 3.4428(16) . ?
Gd2A Si8 3.4452(17) . ?
Gd2B N2B 2.360(4) . ?
Gd2B N1B 2.369(4) . ?
Gd2B N8 2.371(2) . ?
Gd2B N7 2.406(2) . ?
Gd2B N6 2.444(2) . ?
Si1 N3 1.714(2) . ?
Si1 C1 1.880(3) . ?
Si1 C3 1.883(3) . ?
Si1 C2 1.897(3) . ?
Si2 N3 1.711(2) . ?
Si2 C4 1.883(3) . ?
Si2 C6 1.883(3) . ?
Si2 C5 1.884(3) . ?
Si3 N4 1.708(3) . ?
Si3 C9 1.879(4) . ?
Si3 C7 1.884(3) . ?
Si3 C8 1.886(3) . ?
Si4 N4 1.688(3) . ?
Si4 C11 1.872(4) . ?
Si4 C10 1.897(4) . ?
Si4 C12 1.905(4) . ?
Si5 N5 1.716(2) . ?
Si5 C01O 1.876(3) . ?
Si5 C13 1.880(3) . ?
Si5 C15 1.891(3) . ?
Si6 N5 1.712(2) . ?
Si6 C17 1.876(3) . ?
Si6 C18 1.883(3) . ?
Si6 C16 1.891(3) . ?
Si7 N6 1.707(2) . ?
Si7 C20 1.873(3) . ?
Si7 C19 1.883(3) . ?
Si7 C21 1.895(3) . ?
Si8 N6 1.706(2) . ?
Si8 C23 1.873(3) . ?
Si8 C24 1.883(3) . ?
Si8 C22 1.889(3) . ?
Si9 N7 1.716(2) . ?
Si9 C26 1.883(3) . ?
Si9 C25 1.884(3) . ?
Si9 C27 1.888(3) . ?
Si10 N7 1.713(2) . ?
Si10 C30 1.876(3) . ?
Si10 C29 1.885(3) . ?
Si10 C28 1.890(3) . ?
Si11 N8 1.717(2) . ?
Si11 C33 1.873(3) . ?
Si11 C31 1.875(3) . ?
Si11 C32 1.891(3) . ?
Si12 N8 1.711(2) . ?
Si12 C35 1.879(3) . ?
Si12 C36 1.883(3) . ?
Si12 C34 1.893(3) . ?
N1A N2A 1.271(12) . ?
N1B N2B 1.190(5) . ?
K1 O4 2.788(2) . ?
K1 O2 2.805(2) . ?
K1 O6 2.828(2) . ?
K1 O5 2.849(2) . ?
K1 O3 2.850(2) . ?
K1 O1 2.877(2) . ?
K1 N10 3.039(3) . ?
K1 N9 3.088(2) . ?
O1 C39 1.424(4) . ?
O1 C38 1.425(3) . ?
O2 C40 1.423(3) . ?
O2 C41 1.425(4) . ?
O3 C44 1.418(4) . ?
O3 C45 1.431(4) . ?
O4 C46 1.420(4) . ?
O4 C47 1.430(4) . ?
O5 C51 1.426(3) . ?
O5 C50 1.427(3) . ?
O6 C52 1.420(3) . ?
O6 C53 1.425(3) . ?
N9 C37 1.470(4) . ?
N9 C49 1.475(4) . ?
N9 C43 1.476(3) . ?
N10 C54 1.464(4) . ?
N10 C42 1.476(4) . ?
N10 C48 1.477(4) . ?
C37 C38 1.506(4) . ?
C39 C40 1.495(5) . ?
C41 C42 1.516(4) . ?
C43 C44 1.513(4) . ?
C45 C46 1.485(5) . ?
C47 C48 1.493(5) . ?
C49 C50 1.503(4) . ?
C51 C52 1.494(4) . ?
C53 C54 1.513(5) . ?
K2 O10 2.787(2) . ?
K2 O8 2.7929(19) . ?
K2 O12 2.804(2) . ?
K2 O11 2.8557(19) . ?
K2 O9 2.863(2) . ?
K2 O7 2.8767(19) . ?
K2 N12 3.026(2) . ?
K2 N11 3.092(2) . ?
O7 C57 1.427(3) . ?
O7 C56 1.427(3) . ?
O8 C58 1.425(3) . ?
O8 C59 1.434(3) . ?
O9 C62 1.417(4) . ?
O9 C63 1.434(4) . ?
O10 C64 1.417(4) . ?
O10 C65 1.425(4) . ?
O11 C68 1.425(3) . ?
O11 C69 1.432(4) . ?
O12 C70 1.424(3) . ?
O12 C71 1.427(3) . ?
N11 C61 1.469(4) . ?
N11 C67 1.473(4) . ?
N11 C55 1.479(4) . ?
N12 C66 1.467(4) . ?
N12 C72 1.471(4) . ?
N12 C60 1.474(3) . ?
C55 C56 1.510(4) . ?
C57 C58 1.492(4) . ?
C59 C60 1.505(4) . ?
C61 C62 1.514(5) . ?
C63 C64 1.483(6) . ?
C65 C66 1.500(4) . ?
C67 C68 1.500(5) . ?
C69 C70 1.489(4) . ?
C71 C72 1.511(4) . ?
O13 C73 1.408(4) . ?
O13 C75 1.413(4) . ?
C73 C74 1.497(5) . ?
C75 C76 1.487(5) . ?
O14 C77 1.418(4) . ?
O14 C79 1.431(4) . ?
C77 C78 1.491(4) . ?
C79 C80 1.473(5) . ?
O15 C83 1.385(4) . ?
O15 C81 1.464(4) . ?
C81 C82 1.478(5) . ?
C83 C84 1.485(6) . ?
